data_7119609
loop_
_publ_author_name
'Fan, Wei'
'Liu, Chunming'
'Li, Yan'
'Wang, Zhaohui'

_publ_section_title
;
 Fluoroalkyl-modified naphthodithiophene diimides.
;
_journal_issue 1
_journal_name_full 'Chemical communications (Cambridge, England)'
_journal_page_first 188
_journal_page_last 191
_journal_paper_doi 10.1039/c6cc07102c
_journal_volume 53
_journal_year 2016
_chemical_formula_moiety 'C50 H36 F18 N2 O4 S2'
_chemical_formula_sum 'C50 H36 F18 N2 O4 S2'
_chemical_formula_weight 1134.93
_space_group_crystal_system triclinic
_space_group_IT_number 2
_space_group_name_Hall '-P 1'
_space_group_name_H-M_alt 'P -1'
_symmetry_space_group_name_Hall '-P 1'
_symmetry_space_group_name_H-M 'P -1'
_atom_sites_solution_hydrogens geom
_audit_creation_date 2016-10-09
_audit_creation_method
;
Olex2 1.2
(compiled 2016.09.09 svn.r3337 for OlexSys, GUI svn.r5227)
;
_audit_update_record
;
2016-10-19 deposited with the CCDC.
2016-11-25 downloaded from the CCDC.
;
_cell_angle_alpha 71.22(3)
_cell_angle_beta 78.76(3)
_cell_angle_gamma 84.06(3)
_cell_formula_units_Z 1
_cell_length_a 6.6539(13)
_cell_length_b 13.569(3)
_cell_length_c 14.640(3)
_cell_measurement_reflns_used 4230
_cell_measurement_temperature 173.1500
_cell_measurement_theta_max 27.4846
_cell_measurement_theta_min 1.4914
_cell_volume 1226.2(5)
_computing_cell_refinement 'CrystalClear (Rigaku Inc., 2007)'
_computing_data_collection 'CrystalClear (Rigaku Inc., 2007)'
_computing_data_reduction 'CrystalClear (Rigaku Inc., 2007)'
_computing_molecular_graphics 'Olex2 (Dolomanov et al., 2009)'
_computing_publication_material 'CIFTAB (Sheldrick, 2013)'
_computing_structure_refinement 'SHELXL (Sheldrick, 2014)'
_computing_structure_solution
;
'SHELXT (Sheldrick, 2014)'
;
_diffrn_ambient_temperature 173.1500
_diffrn_detector_area_resol_mean 28.5714
_diffrn_measured_fraction_theta_full 0.992
_diffrn_measured_fraction_theta_max 0.988
_diffrn_measurement_details
;
scan:
    Number of images: 360
               Slice: -110.0000 - 70.0000
         Image width: 0.5000
            Exp time: 12.0000
       Rotation axis: Omega
               Omega: 0.0000
                 Chi: 45.0000
                 Phi: 90.0000
                 XTD: 40.2557
              2theta: -20.2214
scan:
    Number of images: 266
               Slice: -78.0000 - 55.0000
         Image width: 0.5000
            Exp time: 12.0000
       Rotation axis: Omega
               Omega: 0.0000
                 Chi: 45.0000
                 Phi: 0.0000
                 XTD: 40.2557
              2theta: -20.2214
scan:
    Number of images: 160
               Slice: -20.0000 - 60.0000
         Image width: 0.5000
            Exp time: 12.0000
       Rotation axis: Omega
               Omega: 0.0000
                 Chi: 45.0000
                 Phi: 270.0000
                 XTD: 40.2557
              2theta: -20.2214
;
_diffrn_measurement_device
;
Saturn724+ (2x2 bin mode)
;
_diffrn_measurement_device_details
;
AFC10: Fixed Chi 2 circle
;
_diffrn_measurement_device_type 'MM007-HF CCD(Saturn 724+)'
_diffrn_measurement_method '\w scans at fixed \c = 45\%'
_diffrn_orient_matrix_type d*Trek
_diffrn_orient_matrix_UB_11 -0.0132
_diffrn_orient_matrix_UB_12 -0.1115
_diffrn_orient_matrix_UB_13 -0.1045
_diffrn_orient_matrix_UB_21 -0.0343
_diffrn_orient_matrix_UB_22 0.0523
_diffrn_orient_matrix_UB_23 -0.0465
_diffrn_orient_matrix_UB_31 0.0723
_diffrn_orient_matrix_UB_32 0.0113
_diffrn_orient_matrix_UB_33 -0.0027
_diffrn_radiation_detector CCD
_diffrn_radiation_monochromator Confocal
_diffrn_radiation_type MoK\a
_diffrn_radiation_wavelength 0.71073
_diffrn_reflns_av_R_equivalents 0.0646
_diffrn_reflns_av_unetI/netI 0.0686
_diffrn_reflns_Laue_measured_fraction_full 0.992
_diffrn_reflns_Laue_measured_fraction_max 0.988
_diffrn_reflns_limit_h_max 8
_diffrn_reflns_limit_h_min -8
_diffrn_reflns_limit_k_max 14
_diffrn_reflns_limit_k_min -17
_diffrn_reflns_limit_l_max 18
_diffrn_reflns_limit_l_min -18
_diffrn_reflns_number 11922
_diffrn_reflns_point_group_measured_fraction_full 0.992
_diffrn_reflns_point_group_measured_fraction_max 0.988
_diffrn_reflns_theta_full 25.242
_diffrn_reflns_theta_max 27.513
_diffrn_reflns_theta_min 1.810
_diffrn_source 'Rotating Anode'
_diffrn_source_current 24.0000
_diffrn_source_power 1.2000
_diffrn_source_voltage 50.0000
_exptl_absorpt_coefficient_mu 0.225
_exptl_absorpt_correction_T_max 1.0000
_exptl_absorpt_correction_T_min 0.3701
_exptl_absorpt_correction_type multi-scan
_exptl_absorpt_process_details 'CrystalClear (Rigaku Inc., 2007)'
_exptl_crystal_colour red
_exptl_crystal_colour_primary red
_exptl_crystal_density_diffrn 1.537
_exptl_crystal_description Plate
_exptl_crystal_F_000 576
_exptl_crystal_size_max 0.38
_exptl_crystal_size_mid 0.35
_exptl_crystal_size_min 0.05
_refine_diff_density_max 0.303
_refine_diff_density_min -0.277
_refine_diff_density_rms 0.056
_refine_ls_extinction_method none
_refine_ls_goodness_of_fit_ref 1.125
_refine_ls_hydrogen_treatment constr
_refine_ls_matrix_type full
_refine_ls_number_parameters 366
_refine_ls_number_reflns 5584
_refine_ls_number_restraints 102
_refine_ls_restrained_S_all 1.204
_refine_ls_R_factor_all 0.1100
_refine_ls_R_factor_gt 0.0913
_refine_ls_shift/su_max 0.000
_refine_ls_shift/su_mean 0.000
_refine_ls_structure_factor_coef Fsqd
_refine_ls_weighting_details 'w=1/[\s^2^(Fo^2^)+(0.0708P)^2^+0.9825P] where P=(Fo^2^+2Fc^2^)/3'
_refine_ls_weighting_scheme calc
_refine_ls_wR_factor_gt 0.2051
_refine_ls_wR_factor_ref 0.2191
_reflns_Friedel_coverage 0.000
_reflns_number_gt 4528
_reflns_number_total 5584
_reflns_threshold_expression 'I > 2\s(I)'
_cod_data_source_file c6cc07102c2.cif
_cod_data_source_block mx3491
_cod_database_code 7119609
_shelx_space_group_comment
;
The symmetry employed for this shelxl refinement is uniquely defined
by the following loop, which should always be used as a source of
symmetry information in preference to the above space-group names.
They are only intended as comments.
;
_diffrn_number_total 5585
_olex2_refinement_description
;
1. Fixed Uiso
 At 1.2 times of:
  All C(H) groups
 At 1.5 times of:
  All C(H,H,H) groups
2. Restrained distances
 C25-C24
 1.54 with sigma of 0.01
 F2-C22 = F1-C22 = F4-C23 = F3-C23 = F6-C24 = F5-C24 = F7-C25 = F8-C25 = F9-C25
 1.43 with sigma of 0.01
 S1A-C19 = S1A-C21 = S1-C21 = S1-C18
 1.76 with sigma of 0.01
 C21-C20
 1.51 with sigma of 0.01
 C20-C19
 1.39 with sigma of 0.01
 C21-C20A
 1.39 with sigma of 0.01
 C20A-C18
 1.51 with sigma of 0.01
3. Uiso/Uaniso restraints and constraints
C7 \\sim C8 \\sim C9: within 1.7A with sigma of 0.02 and sigma for terminal
atoms of 0.04
C18 \\sim C19 \\sim C20 \\sim C21: within 1.7A with sigma of 0.02 and sigma for
terminal atoms of 0.04
S1A \\sim C20 \\sim C20A \\sim S1: within 1.7A with sigma of 0.02 and sigma for
terminal atoms of 0.04
Uanis(C9) \\sim Ueq, Uanis(C7) \\sim Ueq, Uanis(C8) \\sim Ueq: with sigma of
0.01 and sigma for terminal atoms of 0.02
Uanis(C20) \\sim Ueq, Uanis(S1A) \\sim Ueq, Uanis(S1) \\sim Ueq, Uanis(C20A)
\\sim Ueq: with sigma of 0.01 and sigma for terminal atoms of 0.02
4. Others
 Sof(S1A)=Sof(C20A)=Sof(H20A)=1-FVAR(1)
 Sof(S1)=Sof(C20)=Sof(H20)=FVAR(1)
5.a Ternary CH refined with riding coordinates:
 C7(H7), C10(H10)
5.b Aromatic/amide H refined with riding coordinates:
 C3(H3), C4(H4), C5(H5), C20(H20), C20A(H20A)
5.c Idealised Me refined as rotating group:
 C8(H8A,H8B,H8C), C9(H9A,H9B,H9C), C11(H11A,H11B,H11C), C12(H12A,H12B,H12C)
;
_shelx_shelxl_version_number 2014/7
_olex2_submission_special_instructions 'No special instructions were received'

loop_
_space_group_symop_operation_xyz
'x, y, z'
'-x, -y, -z'

loop_
_atom_site_label
_atom_site_type_symbol
_atom_site_fract_x
_atom_site_fract_y
_atom_site_fract_z
_atom_site_U_iso_or_equiv
_atom_site_adp_type
_atom_site_occupancy
_atom_site_site_symmetry_order
_atom_site_calc_flag
_atom_site_refinement_flags_posn
_atom_site_refinement_flags_adp
_atom_site_refinement_flags_occupancy
_atom_site_disorder_assembly
_atom_site_disorder_group
S1 S 0.5580(4) 0.32112(19) 0.46292(17) 0.0407(5) Uani 0.604(4) 1 d D U P A 1
F1 F 0.1993(3) 0.3241(2) 0.38208(19) 0.0883(9) Uani 1 1 d D . . . .
F2 F 0.2247(4) 0.4770(2) 0.2727(2) 0.0863(9) Uani 1 1 d D . . . .
F3 F 0.5487(4) 0.25887(19) 0.2719(2) 0.0787(8) Uani 1 1 d D . . . .
F4 F 0.5327(4) 0.4093(2) 0.16173(17) 0.0755(7) Uani 1 1 d D . . . .
F5 F 0.1847(5) 0.2089(3) 0.2626(3) 0.1130(11) Uani 1 1 d D . . . .
F6 F 0.3874(4) 0.2566(3) 0.1220(2) 0.1058(11) Uani 1 1 d D . . . .
F7 F 0.0101(5) 0.3089(3) 0.1040(3) 0.1268(14) Uani 1 1 d D . . . .
F8 F 0.1793(8) 0.4468(3) 0.0833(4) 0.1577(19) Uani 1 1 d D . . . .
F9 F -0.0388(4) 0.3803(4) 0.2183(4) 0.160(2) Uani 1 1 d D . . . .
O1 O 1.2324(4) 0.29216(18) 0.74018(19) 0.0598(7) Uani 1 1 d . . . . .
O2 O 0.7147(4) 0.21485(19) 0.61874(18) 0.0616(7) Uani 1 1 d . . . . .
N1 N 0.9731(4) 0.25261(18) 0.68089(19) 0.0421(6) Uani 1 1 d . . . . .
C1 C 0.9590(5) 0.1502(2) 0.7561(2) 0.0487(8) Uani 1 1 d . . . . .
C2 C 1.0893(6) 0.0693(3) 0.7370(3) 0.0621(10) Uani 1 1 d . . . . .
C3 C 1.0699(7) -0.0277(3) 0.8100(4) 0.0713(12) Uani 1 1 d . . . . .
H3 H 1.1529 -0.0843 0.8005 0.086 Uiso 1 1 calc R . . . .
C4 C 0.9317(7) -0.0406(3) 0.8942(3) 0.0675(11) Uani 1 1 d . . . . .
H4 H 0.9207 -0.1059 0.9411 0.081 Uiso 1 1 calc R . . . .
C5 C 0.8080(6) 0.0417(3) 0.9110(3) 0.0605(10) Uani 1 1 d . . . . .
H5 H 0.7169 0.0317 0.9698 0.073 Uiso 1 1 calc R . . . .
C6 C 0.8175(5) 0.1397(2) 0.8411(2) 0.0495(8) Uani 1 1 d . . . . .
C7 C 1.2419(8) 0.0820(3) 0.6432(4) 0.0882(16) Uani 1 1 d . U . . .
H7 H 1.2695 0.1562 0.6147 0.106 Uiso 1 1 calc R . . . .
C8 C 1.1477(11) 0.0514(6) 0.5708(5) 0.132(3) Uani 1 1 d . U . . .
H8A H 1.1235 -0.0218 0.5953 0.198 Uiso 1 1 calc GR . . . .
H8B H 1.2396 0.0663 0.5092 0.198 Uiso 1 1 calc GR . . . .
H8C H 1.0201 0.0901 0.5619 0.198 Uiso 1 1 calc GR . . . .
C9 C 1.4450(8) 0.0236(4) 0.6586(5) 0.108(2) Uani 1 1 d . U . . .
H9A H 1.4942 0.0389 0.7097 0.162 Uiso 1 1 calc GR . . . .
H9B H 1.5427 0.0447 0.5990 0.162 Uiso 1 1 calc GR . . . .
H9C H 1.4272 -0.0499 0.6767 0.162 Uiso 1 1 calc GR . . . .
C10 C 0.6819(6) 0.2304(3) 0.8614(3) 0.0563(9) Uani 1 1 d . . . . .
H10 H 0.6674 0.2819 0.7981 0.068 Uiso 1 1 calc R . . . .
C11 C 0.4687(6) 0.1986(3) 0.9155(3) 0.0635(10) Uani 1 1 d . . . . .
H11A H 0.4114 0.1604 0.8825 0.095 Uiso 1 1 calc GR . . . .
H11B H 0.3833 0.2597 0.9171 0.095 Uiso 1 1 calc GR . . . .
H11C H 0.4764 0.1554 0.9812 0.095 Uiso 1 1 calc GR . . . .
C12 C 0.7822(7) 0.2831(3) 0.9178(4) 0.0805(13) Uani 1 1 d . . . . .
H12A H 0.7890 0.2361 0.9822 0.121 Uiso 1 1 calc GR . . . .
H12B H 0.7023 0.3448 0.9229 0.121 Uiso 1 1 calc GR . . . .
H12C H 0.9182 0.3016 0.8837 0.121 Uiso 1 1 calc GR . . . .
C13 C 1.1189(5) 0.3188(2) 0.6814(2) 0.0425(7) Uani 1 1 d . . . . .
C14 C 1.1263(4) 0.4229(2) 0.6066(2) 0.0362(6) Uani 1 1 d . . . . .
C15 C 0.9950(4) 0.4502(2) 0.53625(19) 0.0322(6) Uani 1 1 d . . . . .
C16 C 0.8545(4) 0.3788(2) 0.5382(2) 0.0352(6) Uani 1 1 d . . . . .
C17 C 0.8382(5) 0.2760(2) 0.6141(2) 0.0431(7) Uani 1 1 d . . . . .
C18 C 0.7290(4) 0.4062(2) 0.4677(2) 0.0363(6) Uani 1 1 d D U . . .
C19 C 0.7379(4) 0.5055(2) 0.3949(2) 0.0367(6) Uani 1 1 d D U . . .
C20 C 0.5985(16) 0.5109(7) 0.3331(7) 0.040(2) Uani 0.604(4) 1 d D U P A 1
H20 H 0.5782 0.5687 0.2800 0.048 Uiso 0.604(4) 1 calc R . P A 1
C21 C 0.4895(4) 0.4156(2) 0.3617(2) 0.0404(7) Uani 1 1 d D U . . .
C22 C 0.3342(5) 0.3895(3) 0.3140(3) 0.0503(8) Uani 1 1 d D . . . .
C23 C 0.4199(5) 0.3390(3) 0.2351(3) 0.0532(9) Uani 1 1 d D . . . .
C24 C 0.2731(6) 0.2928(4) 0.1913(3) 0.0734(13) Uani 1 1 d D . . . .
C25 C 0.1022(7) 0.3590(5) 0.1489(5) 0.113(2) Uani 1 1 d D . . . .
S1A S 0.5778(7) 0.5357(3) 0.3074(3) 0.0415(9) Uani 0.396(4) 1 d D U P A 2
C20A C 0.570(2) 0.3545(9) 0.4422(10) 0.053(4) Uani 0.396(4) 1 d D U P A 2
H20A H 0.5298 0.2872 0.4775 0.064 Uiso 0.396(4) 1 calc R . P A 2

loop_
_atom_site_aniso_label
_atom_site_aniso_U_11
_atom_site_aniso_U_22
_atom_site_aniso_U_33
_atom_site_aniso_U_23
_atom_site_aniso_U_13
_atom_site_aniso_U_12
S1 0.0362(8) 0.0456(12) 0.0439(10) -0.0172(8) -0.0032(7) -0.0136(7)
F1 0.0537(13) 0.153(3) 0.0823(17) -0.0728(18) 0.0197(12) -0.0536(15)
F2 0.0645(14) 0.112(2) 0.126(2) -0.0885(18) -0.0542(15) 0.0428(14)
F3 0.0741(15) 0.0770(16) 0.111(2) -0.0623(15) -0.0338(14) 0.0225(13)
F4 0.0665(14) 0.1108(19) 0.0583(13) -0.0399(13) 0.0020(11) -0.0239(14)
F5 0.135(3) 0.110(2) 0.119(3) -0.056(2) -0.016(2) -0.059(2)
F6 0.0759(17) 0.169(3) 0.123(2) -0.118(2) -0.0173(16) 0.0089(18)
F7 0.098(2) 0.175(3) 0.176(3) -0.125(3) -0.072(2) 0.015(2)
F8 0.207(5) 0.112(3) 0.188(4) -0.038(3) -0.133(4) 0.002(3)
F9 0.0594(17) 0.271(5) 0.251(5) -0.215(5) -0.059(2) 0.041(2)
O1 0.0651(16) 0.0434(13) 0.0669(16) -0.0010(12) -0.0297(14) -0.0023(12)
O2 0.0725(17) 0.0527(14) 0.0551(15) -0.0015(11) -0.0103(13) -0.0336(13)
N1 0.0496(15) 0.0323(12) 0.0416(14) -0.0079(11) -0.0057(12) -0.0052(11)
C1 0.058(2) 0.0333(15) 0.0466(18) -0.0038(13) -0.0034(16) -0.0030(15)
C2 0.066(2) 0.0363(17) 0.076(3) -0.0156(17) 0.006(2) -0.0046(16)
C3 0.072(3) 0.0361(18) 0.094(3) -0.0151(19) 0.001(2) 0.0022(18)
C4 0.079(3) 0.0371(18) 0.070(3) 0.0032(17) -0.009(2) 0.0010(18)
C5 0.072(2) 0.049(2) 0.0449(19) 0.0004(16) -0.0005(18) 0.0015(18)
C6 0.058(2) 0.0385(16) 0.0432(18) -0.0029(14) -0.0085(15) 0.0040(15)
C7 0.099(3) 0.044(2) 0.101(4) -0.022(2) 0.029(3) 0.000(2)
C8 0.139(5) 0.151(6) 0.095(4) -0.058(4) 0.024(4) 0.024(5)
C9 0.082(3) 0.055(3) 0.170(6) -0.044(3) 0.043(3) -0.021(2)
C10 0.073(2) 0.0413(18) 0.0396(17) -0.0010(14) -0.0008(17) 0.0104(17)
C11 0.067(2) 0.068(2) 0.0451(19) -0.0117(17) -0.0053(18) 0.015(2)
C12 0.084(3) 0.058(2) 0.098(3) -0.036(2) 0.007(3) -0.004(2)
C13 0.0456(17) 0.0354(15) 0.0462(17) -0.0123(13) -0.0080(14) -0.0007(13)
C14 0.0338(14) 0.0348(14) 0.0382(15) -0.0122(12) -0.0009(12) -0.0012(12)
C15 0.0303(13) 0.0329(13) 0.0337(14) -0.0141(11) 0.0009(11) -0.0023(11)
C16 0.0347(14) 0.0344(14) 0.0359(14) -0.0138(12) 0.0025(12) -0.0058(12)
C17 0.0466(17) 0.0414(16) 0.0381(16) -0.0092(13) 0.0018(13) -0.0146(14)
C18 0.0295(13) 0.0413(15) 0.0408(15) -0.0207(13) 0.0053(12) -0.0086(12)
C19 0.0327(14) 0.0418(15) 0.0376(15) -0.0177(12) -0.0025(12) 0.0014(12)
C20 0.029(3) 0.062(5) 0.036(4) -0.023(3) -0.013(3) 0.007(3)
C21 0.0300(14) 0.0494(17) 0.0459(17) -0.0238(14) -0.0013(12) -0.0005(13)
C22 0.0330(15) 0.069(2) 0.063(2) -0.0401(18) -0.0053(15) -0.0036(15)
C23 0.0403(17) 0.071(2) 0.060(2) -0.0383(19) -0.0069(16) -0.0034(17)
C24 0.056(2) 0.103(3) 0.088(3) -0.068(3) -0.004(2) -0.009(2)
C25 0.073(3) 0.160(6) 0.168(6) -0.120(6) -0.058(4) 0.022(4)
S1A 0.0327(13) 0.0501(17) 0.050(2) -0.0236(14) -0.0152(12) 0.0040(12)
C20A 0.049(6) 0.053(8) 0.057(7) -0.024(5) 0.000(5) 0.001(5)

loop_
_atom_type_symbol
_atom_type_description
_atom_type_scat_dispersion_real
_atom_type_scat_dispersion_imag
_atom_type_scat_source
C C 0.0033 0.0016 'International Tables Vol C Tables 4.2.6.8 and 6.1.1.4'
H H 0.0000 0.0000 'International Tables Vol C Tables 4.2.6.8 and 6.1.1.4'
F F 0.0171 0.0103 'International Tables Vol C Tables 4.2.6.8 and 6.1.1.4'
N N 0.0061 0.0033 'International Tables Vol C Tables 4.2.6.8 and 6.1.1.4'
O O 0.0106 0.0060 'International Tables Vol C Tables 4.2.6.8 and 6.1.1.4'
S S 0.1246 0.1234 'International Tables Vol C Tables 4.2.6.8 and 6.1.1.4'

loop_
_geom_angle_atom_site_label_1
_geom_angle_atom_site_label_2
_geom_angle_atom_site_label_3
_geom_angle
_geom_angle_site_symmetry_1
_geom_angle_site_symmetry_3
C21 S1 C18 88.14(18) . .
C13 N1 C1 117.9(3) . .
C13 N1 C17 125.0(3) . .
C17 N1 C1 117.1(3) . .
C2 C1 N1 117.7(3) . .
C6 C1 N1 118.2(3) . .
C6 C1 C2 124.1(3) . .
C1 C2 C3 116.1(4) . .
C1 C2 C7 123.3(3) . .
C3 C2 C7 120.5(4) . .
C2 C3 H3 119.4 . .
C4 C3 C2 121.2(4) . .
C4 C3 H3 119.4 . .
C3 C4 H4 119.5 . .
C3 C4 C5 120.9(3) . .
C5 C4 H4 119.5 . .
C4 C5 H5 119.6 . .
C4 C5 C6 120.8(4) . .
C6 C5 H5 119.6 . .
C1 C6 C5 116.8(3) . .
C1 C6 C10 122.9(3) . .
C5 C6 C10 120.2(3) . .
C2 C7 H7 107.3 . .
C8 C7 C2 109.8(5) . .
C8 C7 H7 107.3 . .
C8 C7 C9 111.3(5) . .
C9 C7 C2 113.5(5) . .
C9 C7 H7 107.3 . .
C7 C8 H8A 109.5 . .
C7 C8 H8B 109.5 . .
C7 C8 H8C 109.5 . .
H8A C8 H8B 109.5 . .
H8A C8 H8C 109.5 . .
H8B C8 H8C 109.5 . .
C7 C9 H9A 109.5 . .
C7 C9 H9B 109.5 . .
C7 C9 H9C 109.5 . .
H9A C9 H9B 109.5 . .
H9A C9 H9C 109.5 . .
H9B C9 H9C 109.5 . .
C6 C10 H10 107.6 . .
C6 C10 C12 110.9(3) . .
C11 C10 C6 112.8(3) . .
C11 C10 H10 107.6 . .
C11 C10 C12 110.1(3) . .
C12 C10 H10 107.6 . .
C10 C11 H11A 109.5 . .
C10 C11 H11B 109.5 . .
C10 C11 H11C 109.5 . .
H11A C11 H11B 109.5 . .
H11A C11 H11C 109.5 . .
H11B C11 H11C 109.5 . .
C10 C12 H12A 109.5 . .
C10 C12 H12B 109.5 . .
C10 C12 H12C 109.5 . .
H12A C12 H12B 109.5 . .
H12A C12 H12C 109.5 . .
H12B C12 H12C 109.5 . .
O1 C13 N1 121.0(3) . .
O1 C13 C14 122.0(3) . .
N1 C13 C14 116.9(3) . .
C15 C14 C13 120.4(3) . .
C19 C14 C13 120.2(3) 2_766 .
C19 C14 C15 119.4(3) 2_766 .
C14 C15 C15 120.1(3) . 2_766
C16 C15 C14 119.8(3) . .
C16 C15 C15 120.1(3) . 2_766
C15 C16 C17 121.0(3) . .
C18 C16 C15 119.1(3) . .
C18 C16 C17 119.9(3) . .
O2 C17 N1 121.2(3) . .
O2 C17 C16 122.0(3) . .
N1 C17 C16 116.8(3) . .
C16 C18 S1 121.8(2) . .
C16 C18 C19 121.2(2) . .
C16 C18 C20A 136.0(4) . .
C19 C18 S1 117.0(2) . .
C19 C18 C20A 102.8(4) . .
C14 C19 C18 120.1(3) 2_766 .
C14 C19 C20 131.0(4) 2_766 .
C14 C19 S1A 120.5(3) 2_766 .
C18 C19 S1A 119.4(2) . .
C20 C19 C18 108.8(4) . .
C19 C20 H20 124.0 . .
C19 C20 C21 112.0(5) . .
C21 C20 H20 124.0 . .
C20 C21 S1 114.1(3) . .
C20 C21 C22 128.5(4) . .
C22 C21 S1 117.4(2) . .
C22 C21 S1A 114.2(3) . .
C20A C21 C22 128.7(5) . .
C20A C21 S1A 117.0(5) . .
F1 C22 F2 106.7(3) . .
F1 C22 C21 109.9(3) . .
F1 C22 C23 107.6(3) . .
F2 C22 C21 109.7(3) . .
F2 C22 C23 107.5(3) . .
C21 C22 C23 115.1(3) . .
F3 C23 C22 108.2(3) . .
F3 C23 C24 105.0(3) . .
F4 C23 F3 107.1(3) . .
F4 C23 C22 107.5(3) . .
F4 C23 C24 108.4(3) . .
C22 C23 C24 119.9(3) . .
F5 C24 C23 108.5(3) . .
F5 C24 C25 105.8(4) . .
F6 C24 F5 106.8(4) . .
F6 C24 C23 107.5(3) . .
F6 C24 C25 107.9(4) . .
C25 C24 C23 119.6(4) . .
F7 C25 F8 109.4(5) . .
F7 C25 C24 110.2(4) . .
F8 C25 C24 108.3(4) . .
F9 C25 F7 107.2(4) . .
F9 C25 F8 110.9(5) . .
F9 C25 C24 110.9(5) . .
C21 S1A C19 87.2(2) . .
C18 C20A H20A 123.2 . .
C21 C20A C18 113.7(7) . .
C21 C20A H20A 123.2 . .

loop_
_geom_bond_atom_site_label_1
_geom_bond_atom_site_label_2
_geom_bond_distance
_geom_bond_site_symmetry_2
S1 C18 1.728(3) .
S1 C21 1.723(4) .
F1 C22 1.354(4) .
F2 C22 1.356(4) .
F3 C23 1.348(4) .
F4 C23 1.343(4) .
F5 C24 1.366(5) .
F6 C24 1.338(4) .
F7 C25 1.342(5) .
F8 C25 1.344(6) .
F9 C25 1.326(6) .
O1 C13 1.199(4) .
O2 C17 1.205(4) .
N1 C1 1.468(4) .
N1 C13 1.392(4) .
N1 C17 1.395(4) .
C1 C2 1.392(5) .
C1 C6 1.384(5) .
C2 C3 1.403(5) .
C2 C7 1.512(6) .
C3 H3 0.9300 .
C3 C4 1.360(6) .
C4 H4 0.9300 .
C4 C5 1.375(5) .
C5 H5 0.9300 .
C5 C6 1.392(4) .
C6 C10 1.522(5) .
C7 H7 0.9800 .
C7 C8 1.512(9) .
C7 C9 1.512(7) .
C8 H8A 0.9600 .
C8 H8B 0.9600 .
C8 H8C 0.9600 .
C9 H9A 0.9600 .
C9 H9B 0.9600 .
C9 H9C 0.9600 .
C10 H10 0.9800 .
C10 C11 1.515(5) .
C10 C12 1.527(6) .
C11 H11A 0.9600 .
C11 H11B 0.9600 .
C11 H11C 0.9600 .
C12 H12A 0.9600 .
C12 H12B 0.9600 .
C12 H12C 0.9600 .
C13 C14 1.481(4) .
C14 C15 1.414(4) .
C14 C19 1.385(4) 2_766
C15 C15 1.422(5) 2_766
C15 C16 1.405(4) .
C16 C17 1.476(4) .
C16 C18 1.388(4) .
C18 C19 1.422(4) .
C18 C20A 1.490(9) .
C19 C14 1.385(4) 2_766
C19 C20 1.398(7) .
C19 S1A 1.746(4) .
C20 H20 0.9300 .
C20 C21 1.450(8) .
C21 C22 1.481(4) .
C21 S1A 1.678(5) .
C21 C20A 1.376(9) .
C22 C23 1.517(5) .
C23 C24 1.545(5) .
C24 C25 1.480(6) .
C20A H20A 0.9300 .

loop_
_geom_torsion_atom_site_label_1
_geom_torsion_atom_site_label_2
_geom_torsion_atom_site_label_3
_geom_torsion_atom_site_label_4
_geom_torsion
_geom_torsion_site_symmetry_1
_geom_torsion_site_symmetry_4
S1 C18 C19 C14 -179.0(2) . 2_766
S1 C18 C19 C20 -0.2(6) . .
S1 C21 C22 F1 32.6(4) . .
S1 C21 C22 F2 149.6(3) . .
S1 C21 C22 C23 -89.0(4) . .
F1 C22 C23 F3 -72.5(3) . .
F1 C22 C23 F4 172.1(3) . .
F1 C22 C23 C24 47.8(4) . .
F2 C22 C23 F3 172.9(3) . .
F2 C22 C23 F4 57.5(3) . .
F2 C22 C23 C24 -66.8(4) . .
F3 C23 C24 F5 55.2(4) . .
F3 C23 C24 F6 -60.0(4) . .
F3 C23 C24 C25 176.6(4) . .
F4 C23 C24 F5 169.4(3) . .
F4 C23 C24 F6 54.2(5) . .
F4 C23 C24 C25 -69.2(5) . .
F5 C24 C25 F7 -65.1(5) . .
F5 C24 C25 F8 175.3(4) . .
F5 C24 C25 F9 53.4(5) . .
F6 C24 C25 F7 48.9(6) . .
F6 C24 C25 F8 -70.7(5) . .
F6 C24 C25 F9 167.5(4) . .
O1 C13 C14 C15 177.7(3) . .
O1 C13 C14 C19 -2.3(5) . 2_766
N1 C1 C2 C3 -179.3(4) . .
N1 C1 C2 C7 -0.4(6) . .
N1 C1 C6 C5 -180.0(3) . .
N1 C1 C6 C10 -2.2(5) . .
N1 C13 C14 C15 -2.5(4) . .
N1 C13 C14 C19 177.5(3) . 2_766
C1 N1 C13 O1 1.5(5) . .
C1 N1 C13 C14 -178.3(3) . .
C1 N1 C17 O2 0.6(5) . .
C1 N1 C17 C16 -179.4(3) . .
C1 C2 C3 C4 -0.4(7) . .
C1 C2 C7 C8 -94.0(5) . .
C1 C2 C7 C9 140.7(4) . .
C1 C6 C10 C11 143.6(4) . .
C1 C6 C10 C12 -92.4(4) . .
C2 C1 C6 C5 0.2(6) . .
C2 C1 C6 C10 177.9(4) . .
C2 C3 C4 C5 -0.7(7) . .
C3 C2 C7 C8 84.8(6) . .
C3 C2 C7 C9 -40.5(7) . .
C3 C4 C5 C6 1.6(7) . .
C4 C5 C6 C1 -1.3(6) . .
C4 C5 C6 C10 -179.1(4) . .
C5 C6 C10 C11 -38.7(5) . .
C5 C6 C10 C12 85.3(4) . .
C6 C1 C2 C3 0.6(6) . .
C6 C1 C2 C7 179.5(4) . .
C7 C2 C3 C4 -179.2(5) . .
C13 N1 C1 C2 -85.8(4) . .
C13 N1 C1 C6 94.3(4) . .
C13 N1 C17 O2 -179.4(3) . .
C13 N1 C17 C16 0.5(5) . .
C13 C14 C15 C15 -179.1(3) . 2_766
C13 C14 C15 C16 1.0(4) . .
C14 C15 C16 C17 1.4(4) . .
C14 C15 C16 C18 -179.0(3) . .
C14 C19 C20 C21 178.8(4) 2_766 .
C14 C19 S1A C21 178.7(3) 2_766 .
C15 C15 C16 C17 -178.6(3) 2_766 .
C15 C15 C16 C18 1.0(5) 2_766 .
C15 C16 C17 O2 177.8(3) . .
C15 C16 C17 N1 -2.1(4) . .
C15 C16 C18 S1 178.0(2) . .
C15 C16 C18 C19 -1.0(4) . .
C15 C16 C18 C20A 177.6(10) . .
C16 C18 C19 C14 0.0(4) . 2_766
C16 C18 C19 C20 178.9(6) . .
C16 C18 C19 S1A 179.5(3) . .
C16 C18 C20A C21 -178.6(5) . .
C17 N1 C1 C2 94.2(4) . .
C17 N1 C1 C6 -85.7(4) . .
C17 N1 C13 O1 -178.5(3) . .
C17 N1 C13 C14 1.7(5) . .
C17 C16 C18 S1 -2.4(4) . .
C17 C16 C18 C19 178.6(3) . .
C17 C16 C18 C20A -2.8(11) . .
C18 S1 C21 C20 -0.1(6) . .
C18 S1 C21 C22 178.5(2) . .
C18 C16 C17 O2 -1.8(5) . .
C18 C16 C17 N1 178.3(3) . .
C18 C19 C20 C21 0.1(10) . .
C18 C19 S1A C21 -0.8(4) . .
C19 C14 C15 C15 0.9(5) 2_766 2_766
C19 C14 C15 C16 -179.0(3) 2_766 .
C19 C18 C20A C21 0.1(13) . .
C19 C20 C21 S1 0.0(10) . .
C19 C20 C21 C22 -178.4(4) . .
C20 C21 C22 F1 -149.0(7) . .
C20 C21 C22 F2 -32.0(8) . .
C20 C21 C22 C23 89.4(7) . .
C21 S1 C18 C16 -178.9(3) . .
C21 S1 C18 C19 0.1(3) . .
C21 C22 C23 F3 50.3(4) . .
C21 C22 C23 F4 -65.1(4) . .
C21 C22 C23 C24 170.6(3) . .
C22 C21 S1A C19 -178.4(2) . .
C22 C21 C20A C18 178.3(6) . .
C22 C23 C24 F5 -66.7(5) . .
C22 C23 C24 F6 178.2(4) . .
C22 C23 C24 C25 54.7(6) . .
C23 C24 C25 F7 172.1(4) . .
C23 C24 C25 F8 52.5(6) . .
C23 C24 C25 F9 -69.3(6) . .
S1A C21 C22 F1 -147.9(3) . .
S1A C21 C22 F2 -30.9(4) . .
S1A C21 C22 C23 90.5(4) . .
S1A C21 C20A C18 -0.7(15) . .
C20A C18 C19 C14 -179.0(8) . 2_766
C20A C18 C19 S1A 0.5(8) . .
C20A C21 C22 F1 33.0(11) . .
C20A C21 C22 F2 150.0(10) . .
C20A C21 C22 C23 -88.6(10) . .
C20A C21 S1A C19 0.9(9) . .
